data_4103668
loop_
_publ_author_name
'Jian-Rong Li'
'Andrey A. Yakovenko'
'Weigang Lu'
'Daren J. Timmons'
'Wenjuan Zhuang'
'Daqiang Yuan'
'Hong-Cai Zhou'

_publ_contact_author
; 
Hong-Cai Zhou
Department of Chemistry, Texas A&M University, 
PO Box 30012, College Station, TX 77842-3012, USA
;
_publ_contact_author_email zhou@mail.chem.tamu.edu
_publ_section_title
;
 Ligand Bridging-Angle-Driven Assembly of Molecular Architectures Based on
 Quadruply Bonded Mo-Mo Dimers
;
_journal_name_full 'Journal of the American Chemical Society'
_journal_page_first 17599
_journal_page_last 17610
_journal_paper_doi 10.1021/ja1080794
_journal_volume 132
_journal_year 2010
_chemical_formula_moiety 'C204 H156 Mo12 N24 O54'
_chemical_formula_sum 'C204 H156 Mo12 N24 O54'
_chemical_formula_weight 4958.81
_chemical_name_systematic
; 
 ? 
;
_space_group_IT_number 148
_symmetry_cell_setting hexagonal
_symmetry_space_group_name_Hall '-R 3'
_symmetry_space_group_name_H-M 'R -3 :H'
_atom_sites_solution_hydrogens geom
_atom_sites_solution_primary direct
_atom_sites_solution_secondary difmap
_audit_creation_method SHELXL-97
_cell_angle_alpha 90.00
_cell_angle_beta 90.00
_cell_angle_gamma 120.00
_cell_formula_units_Z 3
_cell_length_a 34.997(3)
_cell_length_b 34.997(3)
_cell_length_c 39.893(7)
_cell_measurement_reflns_used 9866
_cell_measurement_temperature 110(2)
_cell_measurement_theta_max 23.1074
_cell_measurement_theta_min 2.1497
_cell_volume 42314(9)
_computing_cell_refinement 'SAINT+ ver. (Bruker, 2001)'
_computing_data_collection 'APEX2  (Bruker, 2008)'
_computing_data_reduction 'SAINT+ ver. (Bruker, 2001)'
_computing_molecular_graphics 'SHELXTL (Sheldrick, 2008)'
_computing_publication_material 'SHELXTL (Sheldrick, 2008)'
_computing_structure_refinement 'SHELXTL (Sheldrick, 2008)'
_computing_structure_solution 'SHELXTL (Sheldrick, 2008)'
_diffrn_ambient_temperature 110(2)
_diffrn_measured_fraction_theta_full 0.998
_diffrn_measured_fraction_theta_max 0.998
_diffrn_measurement_device_type 'Bruker SMART APEX II CCD area detector'
_diffrn_measurement_method 'phi and omega scans'
_diffrn_radiation_monochromator graphite
_diffrn_radiation_source 'fine-focus sealed tube'
_diffrn_radiation_type MoK\a
_diffrn_radiation_wavelength 0.71073
_diffrn_reflns_av_R_equivalents 0.0840
_diffrn_reflns_av_sigmaI/netI 0.0762
_diffrn_reflns_limit_h_max 43
_diffrn_reflns_limit_h_min -43
_diffrn_reflns_limit_k_max 43
_diffrn_reflns_limit_k_min -43
_diffrn_reflns_limit_l_max 49
_diffrn_reflns_limit_l_min -49
_diffrn_reflns_number 147966
_diffrn_reflns_theta_full 26.00
_diffrn_reflns_theta_max 26.00
_diffrn_reflns_theta_min 1.85
_exptl_absorpt_coefficient_mu 0.288
_exptl_absorpt_correction_T_max 0.9288
_exptl_absorpt_correction_T_min 0.9185
_exptl_absorpt_correction_type multi-scan
_exptl_absorpt_process_details 'SADABS (Sheldrick, 2008)'
_exptl_crystal_colour dark-red
_exptl_crystal_density_diffrn 0.584
_exptl_crystal_density_meas ?
_exptl_crystal_density_method 'not measured'
_exptl_crystal_description block
_exptl_crystal_F_000 7452
_exptl_crystal_size_max 0.30
_exptl_crystal_size_mid 0.28
_exptl_crystal_size_min 0.26
_platon_squeeze_details
;
;
_refine_diff_density_max 1.686
_refine_diff_density_min -0.588
_refine_diff_density_rms 0.069
_refine_ls_extinction_method none
_refine_ls_goodness_of_fit_ref 1.004
_refine_ls_hydrogen_treatment constr
_refine_ls_matrix_type full
_refine_ls_number_parameters 344
_refine_ls_number_reflns 18472
_refine_ls_number_restraints 44
_refine_ls_restrained_S_all 1.005
_refine_ls_R_factor_all 0.1099
_refine_ls_R_factor_gt 0.0618
_refine_ls_shift/su_max 0.001
_refine_ls_shift/su_mean 0.000
_refine_ls_structure_factor_coef Fsqd
_refine_ls_weighting_details 'calc w=1/[\s^2^(Fo^2^)+(0.0300P)^2^+170.5000P] where P=(Fo^2^+2Fc^2^)/3'
_refine_ls_weighting_scheme calc
_refine_ls_wR_factor_gt 0.1327
_refine_ls_wR_factor_ref 0.1402
_reflns_number_gt 9339
_reflns_number_total 18472
_reflns_threshold_expression I>2\s(I)
_cod_data_source_file ja1080794_si_002_08.cif
_cod_data_source_block 3A
_cod_depositor_comments
;
The following automatic conversions were performed:

'_exptl_crystal_density_meas' value 'not measured' was changed to '?'
- the value is perceived as not measured.

Automatic conversion script
Id: cif_fix_values 3008 2015-01-20 13:52:24Z robertas 
;
_cod_original_cell_volume 42315(9)
_cod_original_sg_symbol_H-M 'R -3'
_cod_database_code 4103668

loop_
_symmetry_equiv_pos_as_xyz
'x, y, z'
'-y, x-y, z'
'-x+y, -x, z'
'x+2/3, y+1/3, z+1/3'
'-y+2/3, x-y+1/3, z+1/3'
'-x+y+2/3, -x+1/3, z+1/3'
'x+1/3, y+2/3, z+2/3'
'-y+1/3, x-y+2/3, z+2/3'
'-x+y+1/3, -x+2/3, z+2/3'
'-x, -y, -z'
'y, -x+y, -z'
'x-y, x, -z'
'-x+2/3, -y+1/3, -z+1/3'
'y+2/3, -x+y+1/3, -z+1/3'
'x-y+2/3, x+1/3, -z+1/3'
'-x+1/3, -y+2/3, -z+2/3'
'y+1/3, -x+y+2/3, -z+2/3'
'x-y+1/3, x+2/3, -z+2/3'

loop_
_atom_site_label
_atom_site_type_symbol
_atom_site_fract_x
_atom_site_fract_y
_atom_site_fract_z
_atom_site_U_iso_or_equiv
_atom_site_adp_type
_atom_site_occupancy
_atom_site_symmetry_multiplicity
_atom_site_calc_flag
_atom_site_refinement_flags
_atom_site_disorder_assembly
_atom_site_disorder_group
Mo1 Mo 0.237568(12) 0.032992(12) 0.138176(10) 0.05162(12) Uani 1 1 d . . .
Mo2 Mo 0.185114(11) 0.025304(12) 0.107692(10) 0.04895(12) Uani 1 1 d . . .
O1 O 0.28326(7) 0.08569(8) 0.10803(6) 0.0448(7) Uani 1 1 d . . .
O2 O 0.22811(7) 0.07711(8) 0.07638(6) 0.0427(7) Uani 1 1 d . . .
O3 O 0.25836(8) 0.24595(8) -0.10875(6) 0.0463(7) Uani 1 1 d . . .
O4 O 0.21097(8) 0.19092(8) -0.07690(6) 0.0425(6) Uani 1 1 d . . .
O5 O 0.19374(8) -0.01967(9) 0.16917(6) 0.0512(7) Uani 1 1 d . . .
O6 O 0.13901(8) -0.02704(8) 0.13726(6) 0.0472(7) Uani 1 1 d . . .
O7 O -0.15284(8) -0.23089(8) 0.16902(6) 0.0485(7) Uani 1 1 d . . .
O8 O -0.10569(8) -0.17566(8) 0.13710(6) 0.0458(7) Uani 1 1 d . . .
N1 N 0.38449(13) 0.23231(15) -0.00106(12) 0.1021(16) Uani 1 1 d . . .
H1A H 0.4134 0.2494 -0.0012 0.122 Uiso 1 1 calc R . .
N2 N 0.02875(13) -0.17767(14) 0.23950(11) 0.0942(5) Uani 1 1 d . . .
H2A H 0.0308 -0.1913 0.2574 0.113 Uiso 1 1 calc R . .
C1 C 0.26866(13) 0.09593(15) 0.08322(11) 0.0562(12) Uani 1 1 d . . .
C2 C 0.30009(14) 0.13241(15) 0.06180(12) 0.0633(13) Uani 1 1 d . . .
C3 C 0.34534(15) 0.15309(17) 0.06913(13) 0.0797(16) Uani 1 1 d . . .
H3A H 0.3553 0.1434 0.0877 0.096 Uiso 1 1 calc R . .
C4 C 0.37613(16) 0.18815(18) 0.04901(14) 0.0910(18) Uani 1 1 d . . .
H4A H 0.4067 0.2030 0.0542 0.109 Uiso 1 1 calc R . .
C5 C 0.36065(16) 0.20019(18) 0.02166(14) 0.0851(17) Uani 1 1 d . . .
C6 C 0.31603(14) 0.17993(15) 0.01379(13) 0.0672(14) Uani 1 1 d . . .
C7 C 0.28585(14) 0.14613(15) 0.03397(12) 0.0629(13) Uani 1 1 d . . .
H7A H 0.2553 0.1322 0.0289 0.075 Uiso 1 1 calc R . .
C8 C 0.31236(14) 0.20159(15) -0.01592(12) 0.0644(13) Uani 1 1 d . . .
C9 C 0.35579(16) 0.23353(18) -0.02379(15) 0.0852(17) Uani 1 1 d . . .
C10 C 0.36475(16) 0.26106(18) -0.05237(14) 0.0892(18) Uani 1 1 d . . .
H10A H 0.3940 0.2829 -0.0581 0.107 Uiso 1 1 calc R . .
C11 C 0.33000(15) 0.25496(16) -0.07098(13) 0.0764(15) Uani 1 1 d . . .
H11A H 0.3356 0.2728 -0.0903 0.092 Uiso 1 1 calc R . .
C12 C 0.28648(14) 0.22406(14) -0.06359(12) 0.0597(12) Uani 1 1 d . . .
C13 C 0.27819(14) 0.19697(14) -0.03589(12) 0.0623(13) Uani 1 1 d . . .
H13A H 0.2487 0.1751 -0.0307 0.075 Uiso 1 1 calc R . .
C14 C 0.24998(14) 0.22037(14) -0.08432(11) 0.0556(11) Uani 1 1 d . . .
C15 C 0.15341(14) -0.03862(16) 0.16196(12) 0.0658(13) Uani 1 1 d . . .
C16 C 0.12124(17) -0.07588(18) 0.18317(14) 0.0942(5) Uani 1 1 d . . .
C17 C 0.13594(17) -0.08912(18) 0.21075(14) 0.0942(5) Uani 1 1 d . . .
H17A H 0.1666 -0.0740 0.2158 0.113 Uiso 1 1 calc R . .
C18 C 0.10784(16) -0.12290(17) 0.23055(14) 0.0942(5) Uani 1 1 d . . .
H18A H 0.1183 -0.1320 0.2491 0.113 Uiso 1 1 calc R . .
C19 C 0.06349(17) -0.14370(18) 0.22304(14) 0.0942(5) Uani 1 1 d . . .
C20 C 0.04758(16) -0.13115(18) 0.19592(14) 0.0942(5) Uani 1 1 d . . .
C21 C 0.07656(16) -0.09652(17) 0.17605(14) 0.0942(5) Uani 1 1 d . . .
H21A H 0.0661 -0.0869 0.1578 0.113 Uiso 1 1 calc R . .
C22 C -0.00046(17) -0.15884(18) 0.19657(14) 0.0942(5) Uani 1 1 d . . .
C23 C -0.00982(17) -0.18708(18) 0.22370(14) 0.0942(5) Uani 1 1 d . . .
C24 C -0.05344(16) -0.22007(18) 0.23029(14) 0.0942(5) Uani 1 1 d . . .
H24A H -0.0598 -0.2402 0.2482 0.113 Uiso 1 1 calc R . .
C25 C -0.08666(17) -0.22285(18) 0.21069(13) 0.0942(5) Uani 1 1 d . . .
H25A H -0.1164 -0.2440 0.2158 0.113 Uiso 1 1 calc R . .
C26 C -0.07735(17) -0.19525(18) 0.18363(14) 0.0942(5) Uani 1 1 d . . .
C27 C -0.03445(16) -0.16296(18) 0.17630(14) 0.0942(5) Uani 1 1 d . . .
H27A H -0.0284 -0.1439 0.1576 0.113 Uiso 1 1 calc R . .
C28 C -0.11400(14) -0.20132(14) 0.16169(12) 0.0620(13) Uani 1 1 d . . .
O9 O 0.29733(10) 0.04087(10) 0.17185(8) 0.1338(10) Uani 1 1 d D . .
N3 N 0.29977(18) 0.01679(12) 0.22417(10) 0.1338(10) Uani 0.56 1 d PD A 1
N4 N 0.33830(19) 0.09140(10) 0.21141(10) 0.1338(10) Uani 0.56 1 d PD A 1
C29 C 0.31161(11) 0.04959(9) 0.20203(8) 0.1338(10) Uani 0.56 1 d PD A 1
C30 C 0.3226(2) 0.02412(17) 0.25600(11) 0.1338(10) Uani 0.56 1 d PD A 1
H30A H 0.3492 0.0215 0.2530 0.161 Uiso 0.56 1 calc PR A 1
H30B H 0.3030 0.0016 0.2724 0.161 Uiso 0.56 1 calc PR A 1
C31 C 0.3353(3) 0.0690(2) 0.26865(9) 0.1338(10) Uani 0.56 1 d PD A 1
H31A H 0.3526 0.0749 0.2896 0.161 Uiso 0.56 1 calc PR A 1
H31B H 0.3085 0.0707 0.2737 0.161 Uiso 0.56 1 calc PR A 1
C32 C 0.3623(2) 0.10242(15) 0.24280(12) 0.1338(10) Uani 0.56 1 d PD A 1
H32A H 0.3688 0.1320 0.2503 0.161 Uiso 0.56 1 calc PR A 1
H32B H 0.3906 0.1031 0.2397 0.161 Uiso 0.56 1 calc PR A 1
C33 C 0.2745(3) -0.02919(10) 0.21252(16) 0.1338(10) Uani 0.56 1 d PD A 1
H33A H 0.2619 -0.0301 0.1904 0.201 Uiso 0.56 1 calc PR A 1
H33B H 0.2507 -0.0465 0.2284 0.201 Uiso 0.56 1 calc PR A 1
H33C H 0.2941 -0.0416 0.2110 0.201 Uiso 0.56 1 calc PR A 1
N3' N 0.35287(15) 0.02535(15) 0.16893(19) 0.1338(10) Uani 0.44 1 d PD A 2
N4' N 0.36756(11) 0.09646(11) 0.17984(18) 0.1338(10) Uani 0.44 1 d PD A 2
C29' C 0.33863(11) 0.05401(10) 0.17351(10) 0.1338(10) Uani 0.44 1 d PD A 2
C30' C 0.39749(17) 0.0363(2) 0.1773(2) 0.1338(10) Uani 0.44 1 d PD A 2
H30C H 0.4062 0.0182 0.1637 0.161 Uiso 0.44 1 calc PR A 2
H30D H 0.3990 0.0297 0.2013 0.161 Uiso 0.44 1 calc PR A 2
C31' C 0.42824(12) 0.0840(2) 0.1707(3) 0.1338(10) Uani 0.44 1 d PD A 2
H31C H 0.4293 0.0899 0.1464 0.161 Uiso 0.44 1 calc PR A 2
H31D H 0.4584 0.0921 0.1782 0.161 Uiso 0.44 1 calc PR A 2
C32' C 0.41283(13) 0.11080(18) 0.1891(2) 0.1338(10) Uani 0.44 1 d PD A 2
H32C H 0.4147 0.1072 0.2136 0.161 Uiso 0.44 1 calc PR A 2
H32D H 0.4319 0.1424 0.1836 0.161 Uiso 0.44 1 calc PR A 2
C33' C 0.3267(3) -0.0145(3) 0.1488(3) 0.1338(10) Uani 0.44 1 d PD A 2
H33D H 0.2971 -0.0187 0.1452 0.201 Uiso 0.44 1 calc PR A 2
H33E H 0.3243 -0.0402 0.1607 0.201 Uiso 0.44 1 calc PR A 2
H33F H 0.3412 -0.0113 0.1271 0.201 Uiso 0.44 1 calc PR A 2
C34 C 0.35140(15) 0.12713(9) 0.18692(12) 0.1338(10) Uani 1 1 d D . .
H34A H 0.3338 0.1154 0.1665 0.201 Uiso 0.56 1 calc PR A 1
H34B H 0.3828 0.1398 0.1815 0.201 Uiso 0.56 1 calc PR A 1
H34C H 0.3464 0.1501 0.1964 0.201 Uiso 0.56 1 calc PR A 1
H34D H 0.3211 0.1141 0.1801 0.201 Uiso 0.44 1 d PR A 2
H34E H 0.3537 0.1331 0.2105 0.201 Uiso 0.44 1 d PR A 2
H34F H 0.3688 0.1542 0.1749 0.201 Uiso 0.44 1 d PR A 2

loop_
_atom_site_aniso_label
_atom_site_aniso_U_11
_atom_site_aniso_U_22
_atom_site_aniso_U_33
_atom_site_aniso_U_23
_atom_site_aniso_U_13
_atom_site_aniso_U_12
Mo1 0.0412(2) 0.0537(2) 0.0604(3) -0.0019(2) -0.01317(19) 0.0240(2)
Mo2 0.0386(2) 0.0493(2) 0.0585(3) -0.00290(19) -0.01194(19) 0.02163(19)
O1 0.0258(13) 0.0514(17) 0.0541(18) -0.0029(13) -0.0187(12) 0.0169(13)
O2 0.0280(14) 0.0503(16) 0.0481(17) -0.0003(13) -0.0177(12) 0.0182(13)
O3 0.0382(15) 0.0412(15) 0.0519(18) 0.0238(14) 0.0156(13) 0.0141(13)
O4 0.0357(15) 0.0375(15) 0.0455(16) 0.0176(12) 0.0128(12) 0.0117(13)
O5 0.0345(15) 0.0639(18) 0.0481(17) 0.0081(14) -0.0183(13) 0.0192(14)
O6 0.0333(14) 0.0500(17) 0.0510(18) 0.0062(13) -0.0160(13) 0.0153(13)
O7 0.0416(16) 0.0421(16) 0.0489(17) 0.0244(13) 0.0137(13) 0.0112(13)
O8 0.0411(15) 0.0358(15) 0.0473(17) 0.0226(13) 0.0100(13) 0.0093(12)
N1 0.045(3) 0.104(4) 0.124(4) 0.045(3) -0.015(3) 0.012(3)
N2 0.0605(9) 0.0930(12) 0.0996(12) 0.0484(9) -0.0090(9) 0.0162(9)
C1 0.041(3) 0.065(3) 0.062(3) 0.002(2) -0.020(2) 0.026(2)
C2 0.039(3) 0.070(3) 0.073(3) 0.005(3) -0.016(2) 0.021(2)
C3 0.049(3) 0.083(4) 0.093(4) 0.016(3) -0.024(3) 0.023(3)
C4 0.039(3) 0.096(4) 0.112(5) 0.026(4) -0.015(3) 0.015(3)
C5 0.053(3) 0.091(4) 0.091(4) 0.035(3) -0.010(3) 0.021(3)
C6 0.035(2) 0.064(3) 0.086(4) 0.017(3) -0.010(2) 0.013(2)
C7 0.034(2) 0.064(3) 0.079(3) 0.005(3) -0.014(2) 0.016(2)
C8 0.036(3) 0.061(3) 0.080(4) 0.018(3) 0.005(2) 0.013(2)
C9 0.046(3) 0.083(4) 0.111(5) 0.031(3) 0.001(3) 0.020(3)
C10 0.047(3) 0.087(4) 0.109(5) 0.042(4) 0.010(3) 0.015(3)
C11 0.053(3) 0.078(4) 0.082(4) 0.034(3) 0.004(3) 0.021(3)
C12 0.042(3) 0.046(3) 0.080(3) 0.021(2) 0.009(2) 0.014(2)
C13 0.040(3) 0.056(3) 0.080(4) 0.011(3) 0.005(2) 0.016(2)
C14 0.046(3) 0.049(3) 0.063(3) 0.015(2) 0.016(2) 0.016(2)
C15 0.048(3) 0.076(3) 0.070(3) -0.002(3) -0.032(2) 0.029(3)
C16 0.0605(9) 0.0930(12) 0.0996(12) 0.0484(9) -0.0090(9) 0.0162(9)
C17 0.0605(9) 0.0930(12) 0.0996(12) 0.0484(9) -0.0090(9) 0.0162(9)
C18 0.0605(9) 0.0930(12) 0.0996(12) 0.0484(9) -0.0090(9) 0.0162(9)
C19 0.0605(9) 0.0930(12) 0.0996(12) 0.0484(9) -0.0090(9) 0.0162(9)
C20 0.0605(9) 0.0930(12) 0.0996(12) 0.0484(9) -0.0090(9) 0.0162(9)
C21 0.0605(9) 0.0930(12) 0.0996(12) 0.0484(9) -0.0090(9) 0.0162(9)
C22 0.0605(9) 0.0930(12) 0.0996(12) 0.0484(9) -0.0090(9) 0.0162(9)
C23 0.0605(9) 0.0930(12) 0.0996(12) 0.0484(9) -0.0090(9) 0.0162(9)
C24 0.0605(9) 0.0930(12) 0.0996(12) 0.0484(9) -0.0090(9) 0.0162(9)
C25 0.0605(9) 0.0930(12) 0.0996(12) 0.0484(9) -0.0090(9) 0.0162(9)
C26 0.0605(9) 0.0930(12) 0.0996(12) 0.0484(9) -0.0090(9) 0.0162(9)
C27 0.0605(9) 0.0930(12) 0.0996(12) 0.0484(9) -0.0090(9) 0.0162(9)
C28 0.055(3) 0.042(3) 0.071(3) 0.031(2) 0.023(2) 0.011(2)
O9 0.133(2) 0.121(2) 0.153(3) -0.0161(18) -0.0624(19) 0.068(2)
N3 0.133(2) 0.121(2) 0.153(3) -0.0161(18) -0.0624(19) 0.068(2)
N4 0.133(2) 0.121(2) 0.153(3) -0.0161(18) -0.0624(19) 0.068(2)
C29 0.133(2) 0.121(2) 0.153(3) -0.0161(18) -0.0624(19) 0.068(2)
C30 0.133(2) 0.121(2) 0.153(3) -0.0161(18) -0.0624(19) 0.068(2)
C31 0.133(2) 0.121(2) 0.153(3) -0.0161(18) -0.0624(19) 0.068(2)
C32 0.133(2) 0.121(2) 0.153(3) -0.0161(18) -0.0624(19) 0.068(2)
C33 0.133(2) 0.121(2) 0.153(3) -0.0161(18) -0.0624(19) 0.068(2)
N3' 0.133(2) 0.121(2) 0.153(3) -0.0161(18) -0.0624(19) 0.068(2)
N4' 0.133(2) 0.121(2) 0.153(3) -0.0161(18) -0.0624(19) 0.068(2)
C29' 0.133(2) 0.121(2) 0.153(3) -0.0161(18) -0.0624(19) 0.068(2)
C30' 0.133(2) 0.121(2) 0.153(3) -0.0161(18) -0.0624(19) 0.068(2)
C31' 0.133(2) 0.121(2) 0.153(3) -0.0161(18) -0.0624(19) 0.068(2)
C32' 0.133(2) 0.121(2) 0.153(3) -0.0161(18) -0.0624(19) 0.068(2)
C33' 0.133(2) 0.121(2) 0.153(3) -0.0161(18) -0.0624(19) 0.068(2)
C34 0.133(2) 0.121(2) 0.153(3) -0.0161(18) -0.0624(19) 0.068(2)

loop_
_atom_type_symbol
_atom_type_description
_atom_type_scat_dispersion_real
_atom_type_scat_dispersion_imag
_atom_type_scat_source
C C 0.0033 0.0016 'International Tables Vol C Tables 4.2.6.8 and 6.1.1.4'
H H 0.0000 0.0000 'International Tables Vol C Tables 4.2.6.8 and 6.1.1.4'
N N 0.0061 0.0033 'International Tables Vol C Tables 4.2.6.8 and 6.1.1.4'
O O 0.0106 0.0060 'International Tables Vol C Tables 4.2.6.8 and 6.1.1.4'
Mo Mo -1.6832 0.6857 'International Tables Vol C Tables 4.2.6.8 and 6.1.1.4'

loop_
_geom_angle_atom_site_label_1
_geom_angle_atom_site_label_2
_geom_angle_atom_site_label_3
_geom_angle
_geom_angle_site_symmetry_1
_geom_angle_site_symmetry_3
O7 Mo1 Mo2 90.99(7) 2 .
O7 Mo1 O5 90.42(11) 2 .
Mo2 Mo1 O5 91.16(7) . .
O7 Mo1 O3 177.63(9) 2 11
Mo2 Mo1 O3 91.32(7) . 11
O5 Mo1 O3 88.98(11) . 11
O7 Mo1 O1 89.88(10) 2 .
Mo2 Mo1 O1 90.79(6) . .
O5 Mo1 O1 178.02(9) . .
O3 Mo1 O1 90.64(10) 11 .
O7 Mo1 O9 90.20(10) 2 .
Mo2 Mo1 O9 178.79(9) . .
O5 Mo1 O9 89.05(10) . .
O3 Mo1 O9 87.50(10) 11 .
O1 Mo1 O9 88.99(10) . .
O2 Mo2 O4 90.37(10) . 11
O2 Mo2 O6 176.65(9) . .
O4 Mo2 O6 89.52(10) 11 .
O2 Mo2 Mo1 91.77(6) . .
O4 Mo2 Mo1 91.53(6) 11 .
O6 Mo2 Mo1 91.59(7) . .
O2 Mo2 O8 90.06(10) . 2
O4 Mo2 O8 176.48(9) 11 2
O6 Mo2 O8 89.85(10) . 2
Mo1 Mo2 O8 91.94(6) . 2
C1 O1 Mo1 117.6(3) . .
C1 O2 Mo2 117.2(3) . .
C14 O3 Mo1 117.3(3) . 12
C14 O4 Mo2 117.5(3) . 12
C15 O5 Mo1 117.5(3) . .
C15 O6 Mo2 117.6(3) . .
C28 O7 Mo1 118.0(3) . 3
C28 O8 Mo2 116.8(3) . 3
C5 N1 C9 108.1(4) . .
C5 N1 H1A 125.9 . .
C9 N1 H1A 125.9 . .
C19 N2 C23 109.1(4) . .
C19 N2 H2A 125.4 . .
C23 N2 H2A 125.4 . .
O1 C1 O2 122.6(4) . .
O1 C1 C2 118.3(4) . .
O2 C1 C2 119.0(4) . .
C7 C2 C3 119.5(4) . .
C7 C2 C1 121.3(4) . .
C3 C2 C1 119.2(4) . .
C2 C3 C4 120.3(4) . .
C2 C3 H3A 119.9 . .
C4 C3 H3A 119.9 . .
C5 C4 C3 118.1(4) . .
C5 C4 H4A 120.9 . .
C3 C4 H4A 120.9 . .
N1 C5 C4 127.6(5) . .
N1 C5 C6 109.9(4) . .
C4 C5 C6 122.5(5) . .
C7 C6 C5 119.2(4) . .
C7 C6 C8 134.0(4) . .
C5 C6 C8 106.8(4) . .
C6 C7 C2 120.4(4) . .
C6 C7 H7A 119.8 . .
C2 C7 H7A 119.8 . .
C13 C8 C9 119.8(5) . .
C13 C8 C6 135.4(4) . .
C9 C8 C6 104.9(4) . .
N1 C9 C8 110.3(5) . .
N1 C9 C10 129.4(5) . .
C8 C9 C10 120.3(5) . .
C11 C10 C9 117.3(5) . .
C11 C10 H10A 121.4 . .
C9 C10 H10A 121.4 . .
C10 C11 C12 123.9(5) . .
C10 C11 H11A 118.1 . .
C12 C11 H11A 118.1 . .
C11 C12 C13 118.3(4) . .
C11 C12 C14 121.0(4) . .
C13 C12 C14 120.7(4) . .
C8 C13 C12 120.5(4) . .
C8 C13 H13A 119.8 . .
C12 C13 H13A 119.8 . .
O3 C14 O4 122.3(4) . .
O3 C14 C12 119.4(4) . .
O4 C14 C12 118.3(4) . .
O5 C15 O6 122.2(4) . .
O5 C15 C16 119.4(4) . .
O6 C15 C16 118.5(4) . .
C21 C16 C17 119.9(5) . .
C21 C16 C15 120.2(4) . .
C17 C16 C15 119.9(4) . .
C18 C17 C16 121.7(5) . .
C18 C17 H17A 119.1 . .
C16 C17 H17A 119.1 . .
C17 C18 C19 118.1(5) . .
C17 C18 H18A 121.0 . .
C19 C18 H18A 121.0 . .
N2 C19 C18 129.1(5) . .
N2 C19 C20 109.1(4) . .
C18 C19 C20 121.8(5) . .
C21 C20 C19 119.5(5) . .
C21 C20 C22 133.7(5) . .
C19 C20 C22 106.7(4) . .
C20 C21 C16 118.9(5) . .
C20 C21 H21A 120.5 . .
C16 C21 H21A 120.5 . .
C27 C22 C23 119.7(5) . .
C27 C22 C20 134.6(5) . .
C23 C22 C20 105.6(4) . .
N2 C23 C22 109.5(4) . .
N2 C23 C24 130.3(5) . .
C22 C23 C24 120.2(5) . .
C25 C24 C23 119.3(5) . .
C25 C24 H24A 120.4 . .
C23 C24 H24A 120.4 . .
C24 C25 C26 120.4(5) . .
C24 C25 H25A 119.8 . .
C26 C25 H25A 119.8 . .
C25 C26 C27 121.2(5) . .
C25 C26 C28 118.7(4) . .
C27 C26 C28 120.1(4) . .
C22 C27 C26 119.1(5) . .
C22 C27 H27A 120.5 . .
C26 C27 H27A 120.5 . .
O8 C28 O7 122.3(4) . .
O8 C28 C26 118.9(4) . .
O7 C28 C26 118.8(4) . .
C29 O9 C29' 68.3(2) . .
C29 O9 Mo1 140.6(2) . .
C29' O9 Mo1 147.0(2) . .
C29 N3 C30 121.20(11) . .
C29 N3 C33 119.23(11) . .
C30 N3 C33 116.47(11) . .
C29 N4 C32 121.89(10) . .
C29 N4 C34 119.71(8) . .
C32 N4 C34 117.14(9) . .
C29 N4 H34E 155.0 . .
O9 C29 N4 120.00(8) . .
O9 C29 N3 119.94(8) . .
N4 C29 N3 120.06(7) . .
N3 C30 C31 109.34(10) . .
N3 C30 H30A 109.8 . .
C31 C30 H30A 109.8 . .
N3 C30 H30B 109.8 . .
C31 C30 H30B 109.8 . .
H30A C30 H30B 108.3 . .
C30 C31 C32 109.41(10) . .
C30 C31 H31A 109.8 . .
C32 C31 H31A 109.8 . .
C30 C31 H31B 109.8 . .
C32 C31 H31B 109.8 . .
H31A C31 H31B 108.2 . .
N4 C32 C31 109.55(10) . .
N4 C32 H32A 109.8 . .
C31 C32 H32A 109.8 . .
N4 C32 H32B 109.8 . .
C31 C32 H32B 109.8 . .
H32A C32 H32B 108.2 . .
N3 C33 H33A 109.5 . .
N3 C33 H33B 109.5 . .
H33A C33 H33B 109.5 . .
N3 C33 H33C 109.5 . .
H33A C33 H33C 109.5 . .
H33B C33 H33C 109.5 . .
C29' N3' C30' 121.82(8) . .
C29' N3' C33' 119.88(11) . .
C30' N3' C33' 117.12(10) . .
C29' N4' C32' 121.42(11) . .
C29' N4' C34 119.56(9) . .
C32' N4' C34 116.80(10) . .
O9 C29' N3' 120.05(8) . .
O9 C29' N4' 119.98(8) . .
N3' C29' N4' 119.97(7) . .
N3' C30' C31' 109.55(10) . .
N3' C30' H30C 109.8 . .
C31' C30' H30C 109.8 . .
N3' C30' H30D 109.8 . .
C31' C30' H30D 109.8 . .
H30C C30' H30D 108.2 . .
C30' C31' C32' 109.43(10) . .
C30' C31' H31C 109.8 . .
C32' C31' H31C 109.8 . .
C30' C31' H31D 109.8 . .
C32' C31' H31D 109.8 . .
H31C C31' H31D 108.2 . .
N4' C32' C31' 109.44(10) . .
N4' C32' H32C 109.8 . .
C31' C32' H32C 109.8 . .
N4' C32' H32D 109.8 . .
C31' C32' H32D 109.8 . .
H32C C32' H32D 108.2 . .
N3' C33' H33D 109.5 . .
N3' C33' H33E 109.5 . .
H33D C33' H33E 109.5 . .
N3' C33' H33F 109.5 . .
H33D C33' H33F 109.5 . .
H33E C33' H33F 109.5 . .
N4 C34 N4' 64.9(4) . .
N4 C34 H34A 109.5 . .
N4' C34 H34A 85.6 . .
N4 C34 H34B 109.5 . .
N4' C34 H34B 62.3 . .
H34A C34 H34B 109.5 . .
N4 C34 H34C 109.5 . .
N4' C34 H34C 164.8 . .
H34A C34 H34C 109.5 . .
H34B C34 H34C 109.5 . .
N4 C34 H34D 89.0 . .
N4' C34 H34D 109.5 . .
H34B C34 H34D 150.8 . .
N4 C34 H34E 59.2 . .
N4' C34 H34E 109.1 . .
H34A C34 H34E 151.0 . .
H34B C34 H34E 99.5 . .
H34C C34 H34E 58.1 . .
H34D C34 H34E 109.5 . .
N4 C34 H34F 161.3 . .
N4' C34 H34F 109.8 . .
H34A C34 H34F 87.4 . .
H34B C34 H34F 55.2 . .
H34C C34 H34F 70.7 . .
H34D C34 H34F 109.5 . .
H34E C34 H34F 109.5 . .

loop_
_geom_bond_atom_site_label_1
_geom_bond_atom_site_label_2
_geom_bond_distance
_geom_bond_site_symmetry_2
Mo1 O7 2.103(3) 2
Mo1 Mo2 2.1041(5) .
Mo1 O5 2.110(3) .
Mo1 O3 2.111(3) 11
Mo1 O1 2.111(3) .
Mo1 O9 2.383(3) .
Mo2 O2 2.094(3) .
Mo2 O4 2.096(3) 11
Mo2 O6 2.096(3) .
Mo2 O8 2.109(3) 2
O1 C1 1.246(4) .
O2 C1 1.260(4) .
O3 C14 1.255(4) .
O3 Mo1 2.111(3) 12
O4 C14 1.267(4) .
O4 Mo2 2.096(3) 12
O5 C15 1.257(4) .
O6 C15 1.262(4) .
O7 C28 1.264(4) .
O7 Mo1 2.103(3) 3
O8 C28 1.262(4) .
O8 Mo2 2.109(3) 3
N1 C5 1.358(6) .
N1 C9 1.369(6) .
N1 H1A 0.8800 .
N2 C19 1.370(6) .
N2 C23 1.372(6) .
N2 H2A 0.8800 .
C1 C2 1.472(6) .
C2 C7 1.397(6) .
C2 C3 1.404(6) .
C3 C4 1.410(6) .
C3 H3A 0.9500 .
C4 C5 1.375(6) .
C4 H4A 0.9500 .
C5 C6 1.390(6) .
C6 C7 1.383(6) .
C6 C8 1.447(6) .
C7 H7A 0.9500 .
C8 C13 1.377(6) .
C8 C9 1.400(6) .
C9 C10 1.423(7) .
C10 C11 1.348(6) .
C10 H10A 0.9500 .
C11 C12 1.389(6) .
C11 H11A 0.9500 .
C12 C13 1.389(6) .
C12 C14 1.472(6) .
C13 H13A 0.9500 .
C15 C16 1.489(6) .
C16 C21 1.385(6) .
C16 C17 1.389(6) .
C17 C18 1.351(6) .
C17 H17A 0.9500 .
C18 C19 1.378(6) .
C18 H18A 0.9500 .
C19 C20 1.385(6) .
C20 C21 1.377(6) .
C20 C22 1.462(7) .
C21 H21A 0.9500 .
C22 C27 1.385(6) .
C22 C23 1.390(6) .
C23 C24 1.403(6) .
C24 C25 1.364(6) .
C24 H24A 0.9500 .
C25 C26 1.375(6) .
C25 H25A 0.9500 .
C26 C27 1.386(6) .
C26 C28 1.478(6) .
C27 H27A 0.9500 .
O9 C29 1.2805(8) .
O9 C29' 1.2805(8) .
N3 C29 1.3393(8) .
N3 C30 1.4527(10) .
N3 C33 1.4713(9) .
N4 C29 1.3368(8) .
N4 C32 1.4483(9) .
N4 C34 1.4679(9) .
N4 H34E 1.2782 .
C30 C31 1.4888(10) .
C30 H30A 0.9900 .
C30 H30B 0.9900 .
C31 C32 1.4899(10) .
C31 H31A 0.9900 .
C31 H31B 0.9900 .
C32 H32A 0.9900 .
C32 H32B 0.9900 .
C33 H33A 0.9800 .
C33 H33B 0.9800 .
C33 H33C 0.9800 .
N3' C29' 1.3371(8) .
N3' C30' 1.4490(9) .
N3' C33' 1.4671(10) .
N4' C29' 1.3386(8) .
N4' C32' 1.4510(10) .
N4' C34 1.4691(9) .
C30' C31' 1.4890(10) .
C30' H30C 0.9900 .
C30' H30D 0.9900 .
C31' C32' 1.4895(10) .
C31' H31C 0.9900 .
C31' H31D 0.9900 .
C32' H32C 0.9900 .
C32' H32D 0.9900 .
C33' H33D 0.9800 .
C33' H33E 0.9800 .
C33' H33F 0.9800 .
C34 H34A 0.9800 .
C34 H34B 0.9800 .
C34 H34C 0.9800 .
C34 H34D 0.9595 .
C34 H34E 0.9601 .
C34 H34F 0.9599 .

loop_
_platon_squeeze_void_nr
_platon_squeeze_void_average_x
_platon_squeeze_void_average_y
_platon_squeeze_void_average_z
_platon_squeeze_void_volume
_platon_squeeze_void_count_electrons
_platon_squeeze_void_content
1 -0.006 -0.012 -0.001 29373 6501 ' '
